data_7703381
loop_
_publ_author_name
'Khrizanforova, Vera'
'Shekurov, Ruslan'
'Miluykov, Vasily'
'Khrizanforov, Mikhail'
'Bon, Volodymyr'
'Kaskel, Stefan'
'Gubaidullin, Aidar'
'Sinyashin, Oleg'
'Budnikova, Yulia'

_publ_section_title
;
 3D Ni and Co redox-active metal-organic frameworks based on ferrocenyl
 diphosphinate and 4,4'-bipyridine ligands as efficient electrocatalysts
 for the hydrogen evolution reaction.
;
_journal_issue 9
_journal_name_full 'Dalton transactions (Cambridge, England : 2003)'
_journal_page_first 2794
_journal_page_last 2802
_journal_paper_doi 10.1039/c9dt04834k
_journal_volume 49
_journal_year 2020
_chemical_formula_sum 'C21 H22 Fe N2 Ni O5 P2'
_chemical_formula_weight 558.90
_chemical_name_systematic NibpyfcdHp
_space_group_crystal_system orthorhombic
_space_group_IT_number 52
_space_group_name_Hall '-P 2a 2bc'
_space_group_name_H-M_alt 'P n n a'
_atom_sites_solution_hydrogens mixed
_audit_creation_method SHELXL-2016/4
_audit_update_record
;
2019-12-08 deposited with the CCDC.	2020-01-28 downloaded from the CCDC.
;
_cell_angle_alpha 90
_cell_angle_beta 90
_cell_angle_gamma 90
_cell_formula_units_Z 4
_cell_length_a 10.710(2)
_cell_length_b 17.590(4)
_cell_length_c 11.290(2)
_cell_measurement_reflns_used 274
_cell_measurement_temperature 263(2)
_cell_measurement_theta_max 25.3
_cell_measurement_theta_min 3.7
_cell_volume 2126.9(7)
_computing_cell_refinement 'XDSAPP 2.0'
_computing_data_collection MarCCD
_computing_data_reduction 'XDSAPP 2.0'
_computing_structure_refinement 'SHELXL-2016/4 (Sheldrick, 2016)'
_computing_structure_solution 'SHELXT 2014/5 (Sheldrick, 2014)'
_diffrn_ambient_temperature 263(2)
_diffrn_measured_fraction_theta_full 0.980
_diffrn_measured_fraction_theta_max 0.964
_diffrn_measurement_device_type 'MX-225 CCD'
_diffrn_measurement_method '\D\f scans'
_diffrn_radiation_monochromator 'Si 111'
_diffrn_radiation_type synchrotron
_diffrn_radiation_wavelength 0.88556
_diffrn_reflns_av_R_equivalents 0.0569
_diffrn_reflns_av_unetI/netI 0.0354
_diffrn_reflns_Laue_measured_fraction_full 0.980
_diffrn_reflns_Laue_measured_fraction_max 0.964
_diffrn_reflns_limit_h_max 13
_diffrn_reflns_limit_h_min -13
_diffrn_reflns_limit_k_max 22
_diffrn_reflns_limit_k_min -22
_diffrn_reflns_limit_l_max 14
_diffrn_reflns_limit_l_min -14
_diffrn_reflns_number 16045
_diffrn_reflns_point_group_measured_fraction_full 0.980
_diffrn_reflns_point_group_measured_fraction_max 0.964
_diffrn_reflns_theta_full 32.096
_diffrn_reflns_theta_max 35.094
_diffrn_reflns_theta_min 2.886
_diffrn_source synchrotron
_diffrn_source_type 'BESSY BL MX-14.2'
_exptl_absorpt_coefficient_mu 3.193
_exptl_absorpt_correction_type none
_exptl_crystal_colour red
_exptl_crystal_density_diffrn 1.745
_exptl_crystal_description block
_exptl_crystal_F_000 1144
_exptl_crystal_size_max 0.080
_exptl_crystal_size_mid 0.050
_exptl_crystal_size_min 0.050
_refine_diff_density_max 1.154
_refine_diff_density_min -0.722
_refine_diff_density_rms 0.145
_refine_ls_extinction_method none
_refine_ls_goodness_of_fit_ref 1.234
_refine_ls_hydrogen_treatment mixed
_refine_ls_matrix_type full
_refine_ls_number_parameters 156
_refine_ls_number_reflns 2354
_refine_ls_number_restraints 1
_refine_ls_restrained_S_all 2.361
_refine_ls_R_factor_all 0.0542
_refine_ls_R_factor_gt 0.0426
_refine_ls_shift/su_max 0.001
_refine_ls_shift/su_mean 0.000
_refine_ls_structure_factor_coef Fsqd
_refine_ls_weighting_details 'w=1/[\s^2^(Fo^2^)+(0.0581P)^2^+3.6743P] where P=(Fo^2^+2Fc^2^)/3'
_refine_ls_weighting_scheme calc
_refine_ls_wR_factor_gt 0.1078
_refine_ls_wR_factor_ref 0.1230
_reflns_Friedel_coverage 0.000
_reflns_number_gt 2036
_reflns_number_total 2354
_reflns_threshold_expression 'I > 2\s(I)'
_cod_data_source_file c9dt04834k2.cif
_cod_data_source_block rs488_a
_cod_depositor_comments 'Adding full bibliography for 7703381.cif.'
_cod_database_code 7703381
_shelx_shelxl_version_number 2016/4
_shelx_space_group_comment
;
The symmetry employed for this shelxl refinement is uniquely defined
by the following loop, which should always be used as a source of
symmetry information in preference to the above space-group names.
They are only intended as comments.
;
_shelx_estimated_absorpt_t_min 0.784
_shelx_estimated_absorpt_t_max 0.857

loop_
_space_group_symop_operation_xyz
'x, y, z'
'-x+1/2, -y, z'
'-x+1/2, y+1/2, -z+1/2'
'x, -y+1/2, -z+1/2'
'-x, -y, -z'
'x-1/2, y, -z'
'x-1/2, -y-1/2, z-1/2'
'-x, y-1/2, z-1/2'

loop_
_atom_site_label
_atom_site_type_symbol
_atom_site_fract_x
_atom_site_fract_y
_atom_site_fract_z
_atom_site_U_iso_or_equiv
_atom_site_adp_type
_atom_site_occupancy
_atom_site_site_symmetry_order
_atom_site_calc_flag
_atom_site_refinement_flags_posn
_atom_site_refinement_flags_adp
_atom_site_refinement_flags_occupancy
_atom_site_disorder_assembly
_atom_site_disorder_group
NI1 Ni 0.250000 0.500000 0.99547(4) 0.00812(18) Uani 1 2 d S T P . .
FE1 Fe 0.54971(6) 0.250000 0.750000 0.01305(19) Uani 1 2 d S T P . .
P1 P 0.48851(7) 0.39920(4) 0.94328(6) 0.0097(2) Uani 1 1 d . . . . .
H1P H 0.489(3) 0.435(2) 0.845(3) 0.012 Uiso 1 1 d . U . . .
O1 O 0.3594(2) 0.40253(11) 0.99517(18) 0.0139(5) Uani 1 1 d . . . . .
O2 O 0.5932(2) 0.43105(12) 1.01534(19) 0.0170(5) Uani 1 1 d . . . . .
N1 N 0.250000 0.500000 0.8098(3) 0.0121(7) Uani 1 2 d S T P . .
N2 N 0.250000 0.500000 0.1827(3) 0.0143(7) Uani 1 2 d S T P . .
C7 C 0.5236(3) 0.30123(17) 0.9122(3) 0.0137(6) Uani 1 1 d . . . . .
C4 C 0.250000 0.500000 0.4312(4) 0.0192(10) Uani 1 2 d S T P . .
C8 C 0.6474(3) 0.27183(18) 0.9029(3) 0.0205(7) Uani 1 1 d . . . . .
H8 H 0.720869 0.299730 0.909543 0.025 Uiso 1 1 calc R U . . .
C11 C 0.4395(3) 0.23916(18) 0.8971(3) 0.0217(7) Uani 1 1 d . . . . .
H11 H 0.352832 0.241987 0.898474 0.026 Uiso 1 1 calc R U . . .
C10 C 0.5116(4) 0.1720(2) 0.8794(3) 0.0289(9) Uani 1 1 d . . . . .
H10 H 0.480253 0.123273 0.868204 0.035 Uiso 1 1 calc R U . . .
C1 C 0.2181(4) 0.43801(19) 0.7487(3) 0.0226(7) Uani 1 1 d . . . . .
H1 H 0.195523 0.394507 0.790340 0.027 Uiso 1 1 calc R U . . .
C3 C 0.250000 0.500000 0.5629(4) 0.0179(9) Uani 1 2 d S T P . .
C6 C 0.1580(3) 0.53293(19) 0.2445(3) 0.0187(7) Uani 1 1 d . . . . .
H6 H 0.093698 0.556437 0.203044 0.022 Uiso 1 1 calc R U . . .
C5 C 0.1539(3) 0.53373(19) 0.3673(3) 0.0198(7) Uani 1 1 d . . . . .
H5 H 0.087458 0.556632 0.406582 0.024 Uiso 1 1 calc R U . . .
C9 C 0.6387(4) 0.1925(2) 0.8819(3) 0.0293(8) Uani 1 1 d . . . . .
H9 H 0.705633 0.159513 0.871568 0.035 Uiso 1 1 calc R U . . .
C2 C 0.2172(4) 0.43561(19) 0.6264(3) 0.0266(8) Uani 1 1 d . . . . .
H2 H 0.194865 0.391202 0.587021 0.032 Uiso 1 1 calc R U . . .
O3 O -0.0082(12) 0.250000 0.750000 0.199(7) Uani 1 2 d DS T P . .
H3O H -0.047547 0.314700 0.778600 0.298 Uiso 0.5 1 d DR U P A .
C12 C 0.0922(19) 0.2428(11) 0.8109(15) 0.121(8) Uani 0.5 1 d . . P A 2
H12A H 0.071369 0.237067 0.893132 0.181 Uiso 0.5 1 calc R U P A 2
H12B H 0.143336 0.287133 0.800745 0.181 Uiso 0.5 1 calc R U P A 2
H12C H 0.137160 0.198707 0.784441 0.181 Uiso 0.5 1 calc R U P A 2

loop_
_atom_site_aniso_label
_atom_site_aniso_U_11
_atom_site_aniso_U_22
_atom_site_aniso_U_33
_atom_site_aniso_U_23
_atom_site_aniso_U_13
_atom_site_aniso_U_12
NI1 0.0142(3) 0.0088(3) 0.0013(3) 0.000 0.000 0.00054(18)
FE1 0.0251(4) 0.0068(3) 0.0073(3) -0.0032(2) 0.000 0.000
P1 0.0170(4) 0.0069(4) 0.0051(4) -0.0029(2) 0.0002(3) 0.0006(2)
O1 0.0173(10) 0.0109(10) 0.0134(11) -0.0017(7) 0.0009(8) 0.0009(8)
O2 0.0181(11) 0.0149(11) 0.0181(11) -0.0029(8) -0.0020(8) -0.0047(9)
N1 0.0193(17) 0.0156(17) 0.0016(16) 0.000 0.000 -0.0012(13)
N2 0.0238(19) 0.0162(18) 0.0030(17) 0.000 0.000 -0.0039(14)
C7 0.0258(15) 0.0112(13) 0.0040(14) -0.0042(10) 0.0005(11) 0.0006(12)
C4 0.037(3) 0.014(2) 0.006(2) 0.000 0.000 -0.0073(17)
C8 0.0289(17) 0.0194(15) 0.0132(15) -0.0062(12) -0.0072(12) 0.0088(13)
C11 0.0335(19) 0.0171(16) 0.0145(17) -0.0045(12) 0.0082(13) -0.0050(13)
C10 0.064(3) 0.0105(15) 0.0122(17) -0.0011(12) 0.0054(15) -0.0022(15)
C1 0.0394(19) 0.0205(16) 0.0078(15) 0.0012(12) 0.0002(13) -0.0086(15)
C3 0.028(2) 0.024(2) 0.002(2) 0.000 0.000 0.0008(17)
C6 0.0243(16) 0.0215(15) 0.0104(15) -0.0012(11) -0.0008(12) 0.0011(13)
C5 0.0264(16) 0.0242(16) 0.0088(15) -0.0033(12) 0.0020(12) 0.0035(13)
C9 0.055(2) 0.0197(17) 0.0135(16) -0.0007(12) -0.0030(15) 0.0198(16)
C2 0.050(2) 0.0205(17) 0.0089(15) -0.0031(12) -0.0022(14) -0.0099(16)
O3 0.119(10) 0.31(2) 0.169(14) -0.080(13) 0.000 0.000
C12 0.137(16) 0.156(17) 0.068(9) -0.039(10) -0.028(11) 0.082(14)

loop_
_atom_type_symbol
_atom_type_description
_atom_type_scat_dispersion_real
_atom_type_scat_dispersion_imag
_atom_type_scat_source
C C 0.0060 0.0030 'International Tables Vol C Tables 4.2.6.8 and 6.1.1.4'
H H 0.0000 0.0000 'International Tables Vol C Tables 4.2.6.8 and 6.1.1.4'
N N 0.0100 0.0050 'International Tables Vol C Tables 4.2.6.8 and 6.1.1.4'
O O 0.0180 0.0100 'International Tables Vol C Tables 4.2.6.8 and 6.1.1.4'
P P 0.1460 0.1480 'International Tables Vol C Tables 4.2.6.8 and 6.1.1.4'
Fe Fe 0.3410 1.2590 'International Tables Vol C Tables 4.2.6.8 and 6.1.1.4'
Ni Ni 0.2490 1.6440 'International Tables Vol C Tables 4.2.6.8 and 6.1.1.4'

loop_
_geom_angle_atom_site_label_1
_geom_angle_atom_site_label_2
_geom_angle_atom_site_label_3
_geom_angle
_geom_angle_site_symmetry_1
_geom_angle_site_symmetry_3
O2 NI1 O2 173.25(12) 6_557 5_667
O2 NI1 O1 88.50(8) 6_557 .
O2 NI1 O1 91.49(8) 5_667 .
O2 NI1 O1 91.49(8) 6_557 2_565
O2 NI1 O1 88.50(8) 5_667 2_565
O1 NI1 O1 179.81(11) . 2_565
O2 NI1 N1 86.63(6) 6_557 .
O2 NI1 N1 86.63(6) 5_667 .
O1 NI1 N1 89.91(6) . .
O1 NI1 N1 89.90(6) 2_565 .
O2 NI1 N2 93.37(6) 6_557 1_556
O2 NI1 N2 93.37(6) 5_667 1_556
O1 NI1 N2 90.09(6) . 1_556
O1 NI1 N2 90.10(6) 2_565 1_556
N1 NI1 N2 180.0 . 1_556
C9 FE1 C9 124.2(2) . 4_556
C9 FE1 C11 68.28(15) . .
C9 FE1 C11 155.43(14) 4_556 .
C9 FE1 C11 155.43(14) . 4_556
C9 FE1 C11 68.28(15) 4_556 4_556
C11 FE1 C11 109.6(2) . 4_556
C9 FE1 C10 40.34(16) . .
C9 FE1 C10 161.58(17) 4_556 .
C11 FE1 C10 40.76(14) . .
C11 FE1 C10 121.83(16) 4_556 .
C9 FE1 C10 161.58(18) . 4_556
C9 FE1 C10 40.34(16) 4_556 4_556
C11 FE1 C10 121.83(16) . 4_556
C11 FE1 C10 40.76(14) 4_556 4_556
C10 FE1 C10 157.0(2) . 4_556
C9 FE1 C8 106.47(15) . 4_556
C9 FE1 C8 40.56(13) 4_556 4_556
C11 FE1 C8 163.36(12) . 4_556
C11 FE1 C8 68.24(15) 4_556 4_556
C10 FE1 C8 125.21(14) . 4_556
C10 FE1 C8 68.07(15) 4_556 4_556
C9 FE1 C8 40.56(13) . .
C9 FE1 C8 106.47(15) 4_556 .
C11 FE1 C8 68.24(15) . .
C11 FE1 C8 163.36(12) 4_556 .
C10 FE1 C8 68.07(15) . .
C10 FE1 C8 125.21(14) 4_556 .
C8 FE1 C8 118.8(2) 4_556 .
C9 FE1 C7 119.75(13) . 4_556
C9 FE1 C7 68.32(12) 4_556 4_556
C11 FE1 C7 127.04(13) . 4_556
C11 FE1 C7 40.63(12) 4_556 4_556
C10 FE1 C7 108.35(13) . 4_556
C10 FE1 C7 68.35(13) 4_556 4_556
C8 FE1 C7 40.59(13) 4_556 4_556
C8 FE1 C7 153.84(13) . 4_556
C9 FE1 C7 68.33(12) . .
C9 FE1 C7 119.75(13) 4_556 .
C11 FE1 C7 40.63(12) . .
C11 FE1 C7 127.04(13) 4_556 .
C10 FE1 C7 68.36(13) . .
C10 FE1 C7 108.34(13) 4_556 .
C8 FE1 C7 153.84(13) 4_556 .
C8 FE1 C7 40.59(13) . .
C7 FE1 C7 164.40(18) 4_556 .
O2 P1 O1 117.61(12) . .
O2 P1 C7 107.98(14) . .
O1 P1 C7 107.81(13) . .
O2 P1 H1P 106.7(15) . .
O1 P1 H1P 109.1(14) . .
C7 P1 H1P 107.2(17) . .
P1 O1 NI1 123.50(12) . .
P1 O2 NI1 142.59(14) . 5_667
C1 N1 C1 117.8(4) 2_565 .
C1 N1 NI1 121.12(18) 2_565 .
C1 N1 NI1 121.12(18) . .
C6 N2 C6 117.1(4) . 2_565
C6 N2 NI1 121.43(19) . 1_554
C6 N2 NI1 121.43(19) 2_565 1_554
C11 C7 C8 107.5(3) . .
C11 C7 P1 128.7(3) . .
C8 C7 P1 123.8(2) . .
C11 C7 FE1 69.16(17) . .
C8 C7 FE1 69.55(17) . .
P1 C7 FE1 128.41(16) . .
C5 C4 C5 117.5(4) . 2_565
C5 C4 C3 121.2(2) . .
C5 C4 C3 121.2(2) 2_565 .
C9 C8 C7 107.9(3) . .
C9 C8 FE1 69.02(18) . .
C7 C8 FE1 69.86(17) . .
C9 C8 H8 126.1 . .
C7 C8 H8 126.1 . .
FE1 C8 H8 126.6 . .
C10 C11 C7 108.0(3) . .
C10 C11 FE1 69.58(19) . .
C7 C11 FE1 70.20(18) . .
C10 C11 H11 126.0 . .
C7 C11 H11 126.0 . .
FE1 C11 H11 125.8 . .
C9 C10 C11 108.0(3) . .
C9 C10 FE1 69.5(2) . .
C11 C10 FE1 69.7(2) . .
C9 C10 H10 126.0 . .
C11 C10 H10 126.0 . .
FE1 C10 H10 126.4 . .
N1 C1 C2 122.9(3) . .
N1 C1 H1 118.5 . .
C2 C1 H1 118.5 . .
C2 C3 C2 117.7(4) 2_565 .
C2 C3 C4 121.1(2) 2_565 .
C2 C3 C4 121.1(2) . .
N2 C6 C5 123.3(3) . .
N2 C6 H6 118.4 . .
C5 C6 H6 118.4 . .
C6 C5 C4 119.4(3) . .
C6 C5 H5 120.3 . .
C4 C5 H5 120.3 . .
C10 C9 C8 108.6(3) . .
C10 C9 FE1 70.1(2) . .
C8 C9 FE1 70.42(18) . .
C10 C9 H9 125.7 . .
C8 C9 H9 125.7 . .
FE1 C9 H9 125.3 . .
C1 C2 C3 119.4(3) . .
C1 C2 H2 120.3 . .
C3 C2 H2 120.3 . .
C12b O3 C12 66.0(19) . 4_556
C12b O3 H3O 103.5 . .
C12b O3 H3O 109.2 4_556 .
O3 C12b C12 57.0(9) . 4_556
O3 C12b H12A 109.5 . .
C12b C12b H12A 165.9 4_556 .
O3 C12b H12B 109.5 . .
C12b C12b H12B 74.6 4_556 .
H12Ab C12b H12B 109.5 . .
O3 C12b H12C 109.5 . .
C12b C12b H12C 80.8 4_556 .
H12Ab C12b H12C 109.5 . .
H12Bb C12b H12C 109.5 . .

loop_
_geom_bond_atom_site_label_1
_geom_bond_atom_site_label_2
_geom_bond_distance
_geom_bond_site_symmetry_2
NI1 O2 2.075(2) 6_557
NI1 O2 2.075(2) 5_667
NI1 O1 2.077(2) .
NI1 O1 2.077(2) 2_565
NI1 N1 2.096(3) .
NI1 N2 2.113(4) 1_556
FE1 C9 2.037(3) .
FE1 C9 2.037(3) 4_556
FE1 C11 2.046(3) .
FE1 C11 2.046(3) 4_556
FE1 C10 2.045(4) .
FE1 C10 2.045(4) 4_556
FE1 C8 2.055(3) 4_556
FE1 C8 2.055(3) .
FE1 C7 2.060(3) 4_556
FE1 C7 2.060(3) .
P1 O2 1.494(2) .
P1 O1 1.503(2) .
P1 C7 1.798(3) .
P1 H1P 1.27(4) .
O2 NI1 2.075(2) 5_667
N1 C1 1.335(4) 2_565
N1 C1 1.335(4) .
N2 C6 1.339(4) .
N2 C6 1.339(4) 2_565
N2 NI1 2.113(4) 1_554
C7 C11 1.425(4) .
C7 C8 1.427(5) .
C4 C5 1.389(4) .
C4 C5 1.389(4) 2_565
C4 C3 1.487(7) .
C8 C9 1.419(5) .
C8 H8 0.9300 .
C11 C10 1.425(5) .
C11 H11 0.9300 .
C10 C9 1.408(6) .
C10 H10 0.9300 .
C1 C2 1.382(4) .
C1 H1 0.9300 .
C3 C2 1.385(4) 2_565
C3 C2 1.385(4) .
C6 C5 1.388(4) .
C6 H6 0.9300 .
C5 H5 0.9300 .
C9 H9 0.9300 .
C2 H2 0.9300 .
O3 C12 1.283(18) .
O3 C12 1.283(18) 4_556
O3 H3O 1.2557 .
C12b C12 1.40(3) 4_556
C12b H12A 0.9600 .
C12b H12B 0.9600 .
C12b H12C 0.9600 .
